data_1518729
loop_
_publ_author_name
'Roth, Torsten'
'Vasilenko, Vladislav'
'Benson, Callum G. M.'
'Wadepohl, Hubert'
'Wright, Dominic S.'
'Gade, Lutz H.'

_publ_section_title
;
 Extending N-heterocyclic carbene ligands into the third dimension: a new
 type of hybrid phosphazane/NHC system
;
_journal_issue 4
_journal_name_full 'Chem. Sci.'
_journal_page_first 2506
_journal_paper_doi 10.1039/C4SC03966A
_journal_volume 6
_journal_year 2015
_chemical_formula_moiety 'C47 H44 Cl Ir N4 O2 P2'
_chemical_formula_sum 'C54 H52 Cl Ir N4 O2 P2'
_chemical_formula_weight 1078.58
_space_group_crystal_system trigonal
_space_group_IT_number 148
_space_group_name_Hall '-R 3'
_space_group_name_H-M_alt 'R -3'
_symmetry_cell_setting trigonal
_symmetry_Int_Tables_number 148
_symmetry_space_group_name_Hall '-R 3'
_symmetry_space_group_name_H-M 'R -3 :H'
_atom_sites_solution_hydrogens geom
_atom_sites_solution_primary iterative
_atom_sites_solution_secondary difmap
_audit_block_code ga_tro114
_audit_creation_date
;
'Tue Nov 11 16:37:55 2014'
;
_audit_creation_method
;
Olex2 1.2
(compiled 2014.11.28 svn.r3107 for OlexSys, GUI svn.r4959)
;
_audit_update_record
;
2014-12-19 deposited with the CCDC.
2015-02-13 downloaded from the CCDC.
;
_cell_angle_alpha 90
_cell_angle_beta 90
_cell_angle_gamma 120
_cell_formula_units_Z 18
_cell_length_a 30.1754(4)
_cell_length_b 30.1754(4)
_cell_length_c 27.5094(4)
_cell_measurement_reflns_used 47049
_cell_measurement_temperature 120(1)
_cell_measurement_theta_max 27.6260
_cell_measurement_theta_min 3.4790
_cell_volume 21692.9(5)
_computing_cell_refinement
;
CrysAlisPro, Agilent Technologies,
Version 1.171.37.35 (release 13-08-2014 CrysAlis171 .NET)
(compiled Aug 13 2014,18:06:01)
;
_computing_data_collection
;
CrysAlisPro, Agilent Technologies,
Version 1.171.37.35 (release 13-08-2014 CrysAlis171 .NET)
(compiled Aug 13 2014,18:06:01)
;
_computing_data_reduction
;
CrysAlisPro, Agilent Technologies,
Version 1.171.37.35 (release 13-08-2014 CrysAlis171 .NET)
(compiled Aug 13 2014,18:06:01)
;
_computing_molecular_graphics 'Olex2 (Dolomanov et al., 2009)'
_computing_publication_material 'encif (Wadepohl, 2009-14); encifer 1.5 (CCDC, 2014)'
_computing_structure_refinement 'ShelXL (Sheldrick, 2008)'
_computing_structure_solution 'SUPERFLIP (Palatinus, 2007-2009)'
_diffrn_ambient_environment 'perfluoro polyether oil / N~2~'
_diffrn_ambient_temperature 120(1)
_diffrn_detector 'CCD plate'
_diffrn_detector_area_resol_mean 7.9621
_diffrn_detector_type Eos
_diffrn_measured_fraction_theta_full 0.998
_diffrn_measured_fraction_theta_max 0.974
_diffrn_measurement_details
;
  1 omega  -11.00   89.00   0.5000   20.0000
omega____ theta____ kappa____ phi______ frames
    -       18.6942   77.0000 -180.0000 200

  2 omega   -6.00   88.00   0.5000   20.0000
omega____ theta____ kappa____ phi______ frames
    -       18.6942   77.0000    0.0000 188

  3 omega    1.00   84.00   0.5000   20.0000
omega____ theta____ kappa____ phi______ frames
    -       18.6942   57.0000  -60.0000 166

  4 omega    0.00   87.00   0.5000   20.0000
omega____ theta____ kappa____ phi______ frames
    -       18.6942   57.0000  120.0000 174

  5 omega   15.00   49.00   0.5000   20.0000
omega____ theta____ kappa____ phi______ frames
    -       18.6942  -77.0000  -90.0000 68

  6 omega  -42.00   48.00   0.5000   20.0000
omega____ theta____ kappa____ phi______ frames
    -       18.6942  -77.0000   60.0000 180

  7 omega  -49.00   49.00   0.5000   20.0000
omega____ theta____ kappa____ phi______ frames
    -       18.6942  -77.0000  150.0000 196

  8 omega   15.00   49.00   0.5000   20.0000
omega____ theta____ kappa____ phi______ frames
    -       18.6942  -77.0000    0.0000 68

  9 omega  -43.00   49.00   0.5000   20.0000
omega____ theta____ kappa____ phi______ frames
    -       18.6942  -77.0000 -120.0000 184

 10 omega   19.00   49.00   0.5000   20.0000
omega____ theta____ kappa____ phi______ frames
    -       18.6942  -77.0000   90.0000 60

 11 omega  -40.00   49.00   0.5000   20.0000
omega____ theta____ kappa____ phi______ frames
    -       18.6942  -77.0000  -30.0000 178

 12 omega   23.00   49.00   0.5000   20.0000
omega____ theta____ kappa____ phi______ frames
    -       18.6942  -77.0000 -180.0000 52

 13 omega  -50.00   40.00   0.5000   20.0000
omega____ theta____ kappa____ phi______ frames
    -       18.6942  -57.0000  150.0000 180

 14 omega   -3.00   87.00   0.5000   20.0000
omega____ theta____ kappa____ phi______ frames
    -       18.6942   57.0000  -60.0000 180

 15 omega   -3.00   87.00   0.5000   20.0000
omega____ theta____ kappa____ phi______ frames
    -       18.6942   57.0000   90.0000 180

 16 omega  -50.00   40.00   0.5000   20.0000
omega____ theta____ kappa____ phi______ frames
    -       18.6942  -57.0000   30.0000 180

 17 omega  -50.00   40.00   0.5000   20.0000
omega____ theta____ kappa____ phi______ frames
    -       18.6942  -57.0000 -150.0000 180

 18 omega   -3.00   87.00   0.5000   20.0000
omega____ theta____ kappa____ phi______ frames
    -       18.6942   57.0000    0.0000 180

 19 omega  -51.00   49.00   0.5000   20.0000
omega____ theta____ kappa____ phi______ frames
    -       18.6942  -77.0000  -30.0000 200

 20 omega  -51.00   49.00   0.5000   20.0000
omega____ theta____ kappa____ phi______ frames
    -       18.6942  -77.0000   90.0000 200

 21 omega  -51.00  -20.00   0.5000   20.0000
omega____ theta____ kappa____ phi______ frames
    -       18.6942  -77.0000 -120.0000 62

 22 omega  -54.00   44.00   0.5000   20.0000
omega____ theta____ kappa____ phi______ frames
    -       18.6942  -38.0000  -90.0000 196

;
_diffrn_measurement_device 'four-circle diffractometer'
_diffrn_measurement_device_type 'Agilent SuperNova, Dual, Cu at zero, Eos'
_diffrn_measurement_method '\w scans'
_diffrn_measurement_specimen_support 'polyimid foil'
_diffrn_orient_matrix_UB_11 0.0097904000
_diffrn_orient_matrix_UB_12 -0.0117255000
_diffrn_orient_matrix_UB_13 -0.0156914000
_diffrn_orient_matrix_UB_21 -0.0250563000
_diffrn_orient_matrix_UB_22 -0.0166814000
_diffrn_orient_matrix_UB_23 -0.0087967000
_diffrn_orient_matrix_UB_31 0.0036224000
_diffrn_orient_matrix_UB_32 0.0179117000
_diffrn_orient_matrix_UB_33 -0.0184632000
_diffrn_radiation_monochromator mirror
_diffrn_radiation_probe x-ray
_diffrn_radiation_type 'Mo K\a'
_diffrn_radiation_wavelength 0.71073
_diffrn_reflns_av_R_equivalents 0.0832
_diffrn_reflns_av_unetI/netI 0.0395
_diffrn_reflns_Laue_measured_fraction_full 0.998
_diffrn_reflns_Laue_measured_fraction_max 0.974
_diffrn_reflns_limit_h_max 40
_diffrn_reflns_limit_h_min -40
_diffrn_reflns_limit_k_max 41
_diffrn_reflns_limit_k_min -39
_diffrn_reflns_limit_l_max 37
_diffrn_reflns_limit_l_min -37
_diffrn_reflns_number 256938
_diffrn_reflns_point_group_measured_fraction_full 0.998
_diffrn_reflns_point_group_measured_fraction_max 0.974
_diffrn_reflns_theta_full 25.242
_diffrn_reflns_theta_max 29.034
_diffrn_reflns_theta_min 3.226
_diffrn_source 'microfocus X-Ray tube'
_exptl_absorpt_coefficient_mu 2.937
_exptl_absorpt_correction_T_max 0.862
_exptl_absorpt_correction_T_min 0.758
_exptl_absorpt_correction_type gaussian
_exptl_absorpt_process_details
;
CrysAlisPro, Agilent Technologies,
Version 1.171.37.35 (release 13-08-2014 CrysAlis171 .NET)
(compiled Aug 13 2014,18:06:01)
Numerical absorption correction based on gaussian integration over
            a multifaceted crystal model
Empirical absorption correction using spherical harmonics,
 implemented in SCALE3 ABSPACK scaling algorithm.
;
_exptl_crystal_colour 'light bronze'
_exptl_crystal_density_diffrn 1.486
_exptl_crystal_description plate
_exptl_crystal_F_000 9792
_exptl_crystal_size_max 0.114
_exptl_crystal_size_mid 0.107
_exptl_crystal_size_min 0.061
_refine_diff_density_max 1.654
_refine_diff_density_min -1.357
_refine_diff_density_rms 0.107
_refine_ls_extinction_method none
_refine_ls_goodness_of_fit_ref 1.031
_refine_ls_hydrogen_treatment constr
_refine_ls_matrix_type full
_refine_ls_number_parameters 520
_refine_ls_number_reflns 12550
_refine_ls_number_restraints 2
_refine_ls_restrained_S_all 1.033
_refine_ls_R_factor_all 0.0509
_refine_ls_R_factor_gt 0.0361
_refine_ls_shift/su_max 0.003
_refine_ls_shift/su_mean 0.000
_refine_ls_structure_factor_coef Fsqd
_refine_ls_weighting_details 'w=1/[\s^2^(Fo^2^)+(0.0378P)^2^+84.2741P] where P=(Fo^2^+2Fc^2^)/3'
_refine_ls_weighting_scheme calc
_refine_ls_wR_factor_gt 0.0796
_refine_ls_wR_factor_ref 0.0839
_reflns_Friedel_coverage 0.000
_reflns_number_gt 10220
_reflns_number_total 12550
_reflns_threshold_expression 'I > 2\s(I)'
_cod_data_source_file c4sc03966a2.cif
_cod_data_source_block ga_tro114_sq
_cod_depositor_comments 'Adding full bibliography for 1518727--1518731.cif.'
_cod_original_cell_volume 21693.0(6)
_cod_original_sg_symbol_H-M 'R -3'
_cod_database_code 1518729
_audit_block_refno 2250
_audit_block_usercomment 'tr1499, block, light bronze'
_shelx_space_group_comment
;
The symmetry employed for this shelxl refinement is uniquely defined
by the following loop, which should always be used as a source of
symmetry information in preference to the above space-group names.
They are only intended as comments.
;
_shelx_estimated_absorpt_t_max 0.842
_shelx_estimated_absorpt_t_min 0.730
_shelxl_version_number 2014/7
_olex2_refinement_description
;
1. Fixed Uiso
 At 1.2 times of:
  All C(H) groups
 At 1.5 times of:
  All C(H,H,H) groups
2. Restrained distances
 C47-O2
 1.13 with sigma of 0.001
 Ir-C47
 1.856 with sigma of 0.001
3.a Ternary CH refined with riding coordinates:
 C20(H20), C33(H33)
3.b Aromatic/amide H refined with riding coordinates:
 C4(H4), C6(H6), C13(H13), C15(H15), C22(H22), C23(H23), C24(H24), C25(H25),
 C26(H26), C28(H28), C29(H29), C30(H30), C31(H31), C32(H32), C35(H35), C36(H36),
  C37(H37), C38(H38), C39(H39), C41(H41), C42(H42), C43(H43), C44(H44), C45(H45)
3.c Idealised Me refined as rotating group:
 C8(H8A,H8B,H8C), C9(H9A,H9B,H9C), C10(H10A,H10B,H10C), C17(H17A,H17B,H17C),
 C18(H18A,H18B,H18C), C19(H19A,H19B,H19C)
;
_olex2_submission_special_instructions 'No special instructions were received'
_cell_oxdiff_length_a 30.1658(4)
_cell_oxdiff_length_b 30.1701(4)
_cell_oxdiff_length_c 27.5160(4)
_cell_oxdiff_angle_alpha 90.0068(12)
_cell_oxdiff_angle_beta 89.9900(11)
_cell_oxdiff_angle_gamma 119.9747(15)
_cell_oxdiff_volume 21693.0(5)
_cell_oxdiff_measurement_reflns_used 47049
_reflns_odcompleteness_completeness 99.79
_reflns_odcompleteness_theta 26.32
_reflns_odcompleteness_iscentric 1
_platon_squeeze_void_probe_radius 1.20

loop_
_symmetry_equiv_pos_as_xyz
'x, y, z'
'-y, x-y, z'
'-x+y, -x, z'
'x+2/3, y+1/3, z+1/3'
'-y+2/3, x-y+1/3, z+1/3'
'-x+y+2/3, -x+1/3, z+1/3'
'x+1/3, y+2/3, z+2/3'
'-y+1/3, x-y+2/3, z+2/3'
'-x+y+1/3, -x+2/3, z+2/3'
'-x, -y, -z'
'y, -x+y, -z'
'x-y, x, -z'
'-x+2/3, -y+1/3, -z+1/3'
'y+2/3, -x+y+1/3, -z+1/3'
'x-y+2/3, x+1/3, -z+1/3'
'-x+1/3, -y+2/3, -z+2/3'
'y+1/3, -x+y+2/3, -z+2/3'
'x-y+1/3, x+2/3, -z+2/3'

loop_
_atom_site_label
_atom_site_type_symbol
_atom_site_fract_x
_atom_site_fract_y
_atom_site_fract_z
_atom_site_U_iso_or_equiv
_atom_site_adp_type
_atom_site_occupancy
_atom_site_site_symmetry_order
_atom_site_calc_flag
_atom_site_refinement_flags_posn
Ir Ir 0.48617(2) 0.40944(2) 0.72105(2) 0.02413(5) Uani 1 1 d D
Cl Cl 0.44248(4) 0.42647(4) 0.66020(4) 0.0472(2) Uani 1 1 d .
P1 P 0.60944(3) 0.58302(3) 0.68689(3) 0.02254(16) Uani 1 1 d .
P2 P 0.63842(3) 0.53082(3) 0.63802(3) 0.02289(16) Uani 1 1 d .
O1 O 0.38460(10) 0.31544(10) 0.74542(12) 0.0519(8) Uani 1 1 d .
O2 O 0.53447(11) 0.37980(12) 0.79924(9) 0.0607(9) Uani 1 1 d D
N1 N 0.56128(10) 0.52331(9) 0.71171(9) 0.0207(5) Uani 1 1 d .
N2 N 0.58503(10) 0.47540(9) 0.66481(9) 0.0212(5) Uani 1 1 d .
N3 N 0.66019(10) 0.57186(10) 0.68695(10) 0.0255(6) Uani 1 1 d .
N4 N 0.60882(10) 0.56618(10) 0.62690(9) 0.0241(5) Uani 1 1 d .
C1 C 0.55220(12) 0.47649(12) 0.69786(11) 0.0225(6) Uani 1 1 d .
C2 C 0.53148(12) 0.52854(11) 0.75097(11) 0.0230(6) Uani 1 1 d .
C3 C 0.49732(12) 0.54529(12) 0.73970(12) 0.0277(7) Uani 1 1 d .
C4 C 0.47199(13) 0.55374(13) 0.77766(13) 0.0326(8) Uani 1 1 d .
H4 H 0.4491 0.5658 0.7703 0.039 Uiso 1 1 calc R
C5 C 0.47904(14) 0.54527(14) 0.82551(14) 0.0374(9) Uani 1 1 d .
C6 C 0.51315(14) 0.52835(14) 0.83556(13) 0.0357(8) Uani 1 1 d .
H6 H 0.5176 0.5215 0.8684 0.043 Uiso 1 1 calc R
C7 C 0.54111(13) 0.52094(12) 0.79963(12) 0.0282(7) Uani 1 1 d .
C8 C 0.48788(13) 0.55612(14) 0.68836(12) 0.0309(7) Uani 1 1 d .
H8A H 0.5150 0.5903 0.6787 0.046 Uiso 1 1 calc GR
H8B H 0.4547 0.5546 0.6867 0.046 Uiso 1 1 calc GR
H8C H 0.4878 0.5305 0.6664 0.046 Uiso 1 1 calc GR
C9 C 0.45074(18) 0.55547(18) 0.86530(16) 0.0539(11) Uani 1 1 d .
H9A H 0.4290 0.5675 0.8508 0.081 Uiso 1 1 calc GR
H9B H 0.4755 0.5817 0.8874 0.081 Uiso 1 1 calc GR
H9C H 0.4295 0.5239 0.8835 0.081 Uiso 1 1 calc GR
C10 C 0.58313(14) 0.51008(14) 0.81378(12) 0.0341(8) Uani 1 1 d .
H10A H 0.5888 0.4918 0.7873 0.051 Uiso 1 1 calc GR
H10B H 0.5731 0.4890 0.8432 0.051 Uiso 1 1 calc GR
H10C H 0.6147 0.5424 0.8200 0.051 Uiso 1 1 calc GR
C11 C 0.57804(12) 0.42556(11) 0.65091(11) 0.0228(6) Uani 1 1 d .
C12 C 0.59987(12) 0.40328(12) 0.67949(11) 0.0257(7) Uani 1 1 d .
C13 C 0.59069(13) 0.35487(12) 0.66692(12) 0.0278(7) Uani 1 1 d .
H13 H 0.6048 0.3391 0.6866 0.033 Uiso 1 1 calc R
C14 C 0.56150(13) 0.32849(12) 0.62656(12) 0.0291(7) Uani 1 1 d .
C15 C 0.54252(14) 0.35266(13) 0.59781(12) 0.0311(7) Uani 1 1 d .
H15 H 0.5233 0.3356 0.5697 0.037 Uiso 1 1 calc R
C16 C 0.55046(13) 0.40134(12) 0.60859(11) 0.0270(7) Uani 1 1 d .
C17 C 0.63483(14) 0.43164(14) 0.72141(13) 0.0340(8) Uani 1 1 d .
H17A H 0.6659 0.4614 0.7091 0.051 Uiso 1 1 calc GR
H17B H 0.6440 0.4089 0.7386 0.051 Uiso 1 1 calc GR
H17C H 0.6173 0.4430 0.7438 0.051 Uiso 1 1 calc GR
C18 C 0.55113(16) 0.27516(13) 0.61460(14) 0.0399(9) Uani 1 1 d .
H18A H 0.5811 0.2723 0.6231 0.060 Uiso 1 1 calc GR
H18B H 0.5440 0.2687 0.5798 0.060 Uiso 1 1 calc GR
H18C H 0.5215 0.2500 0.6332 0.060 Uiso 1 1 calc GR
C19 C 0.53046(15) 0.42646(13) 0.57470(12) 0.0349(8) Uani 1 1 d .
H19A H 0.5070 0.4342 0.5924 0.052 Uiso 1 1 calc GR
H19B H 0.5123 0.4033 0.5477 0.052 Uiso 1 1 calc GR
H19C H 0.5591 0.4582 0.5620 0.052 Uiso 1 1 calc GR
C20 C 0.69372(13) 0.57682(13) 0.72705(12) 0.0280(7) Uani 1 1 d .
H20 H 0.6742 0.5480 0.7503 0.034 Uiso 1 1 calc R
C21 C 0.73992(12) 0.57359(13) 0.70826(12) 0.0279(7) Uani 1 1 d .
C22 C 0.76810(14) 0.60181(14) 0.66867(13) 0.0343(8) Uani 1 1 d .
H22 H 0.7581 0.6229 0.6518 0.041 Uiso 1 1 calc R
C23 C 0.81069(14) 0.59980(16) 0.65328(15) 0.0428(9) Uani 1 1 d .
H23 H 0.8302 0.6199 0.6264 0.051 Uiso 1 1 calc R
C24 C 0.82473(15) 0.56869(17) 0.67683(16) 0.0465(10) Uani 1 1 d .
H24 H 0.8534 0.5667 0.6656 0.056 Uiso 1 1 calc R
C25 C 0.79768(15) 0.54019(16) 0.71677(15) 0.0441(10) Uani 1 1 d .
H25 H 0.8079 0.5190 0.7331 0.053 Uiso 1 1 calc R
C26 C 0.75487(14) 0.54288(14) 0.73303(14) 0.0359(8) Uani 1 1 d .
H26 H 0.7363 0.5239 0.7607 0.043 Uiso 1 1 calc R
C27 C 0.71178(12) 0.62759(12) 0.75387(12) 0.0271(7) Uani 1 1 d .
C28 C 0.72383(14) 0.63041(13) 0.80255(12) 0.0310(7) Uani 1 1 d .
H28 H 0.7199 0.6008 0.8187 0.037 Uiso 1 1 calc R
C29 C 0.74160(15) 0.67579(14) 0.82840(13) 0.0358(8) Uani 1 1 d .
H29 H 0.7499 0.6771 0.8619 0.043 Uiso 1 1 calc R
C30 C 0.74721(14) 0.71896(14) 0.80529(13) 0.0334(8) Uani 1 1 d .
H30 H 0.7586 0.7498 0.8230 0.040 Uiso 1 1 calc R
C31 C 0.73627(13) 0.71722(13) 0.75659(13) 0.0303(7) Uani 1 1 d .
H31 H 0.7407 0.7471 0.7406 0.036 Uiso 1 1 calc R
C32 C 0.71868(12) 0.67176(13) 0.73042(12) 0.0283(7) Uani 1 1 d .
H32 H 0.7114 0.6708 0.6967 0.034 Uiso 1 1 calc R
C33 C 0.57563(12) 0.56156(12) 0.58625(11) 0.0239(6) Uani 1 1 d .
H33 H 0.5445 0.5267 0.5872 0.029 Uiso 1 1 calc R
C34 C 0.60336(13) 0.56758(12) 0.53803(11) 0.0255(7) Uani 1 1 d .
C35 C 0.57557(14) 0.53962(13) 0.49790(12) 0.0325(8) Uani 1 1 d .
H35 H 0.5409 0.5135 0.5018 0.039 Uiso 1 1 calc R
C36 C 0.59782(16) 0.54941(15) 0.45195(13) 0.0390(9) Uani 1 1 d .
H36 H 0.5783 0.5303 0.4247 0.047 Uiso 1 1 calc R
C37 C 0.64785(16) 0.58671(15) 0.44623(14) 0.0409(9) Uani 1 1 d .
H37 H 0.6630 0.5938 0.4149 0.049 Uiso 1 1 calc R
C38 C 0.67594(14) 0.61374(15) 0.48555(14) 0.0396(9) Uani 1 1 d .
H38 H 0.7108 0.6393 0.4813 0.048 Uiso 1 1 calc R
C39 C 0.65433(13) 0.60438(13) 0.53172(13) 0.0321(7) Uani 1 1 d .
H39 H 0.6744 0.6232 0.5589 0.039 Uiso 1 1 calc R
C40 C 0.55865(13) 0.60119(12) 0.58808(12) 0.0268(7) Uani 1 1 d .
C41 C 0.59025(13) 0.65100(13) 0.60412(12) 0.0294(7) Uani 1 1 d .
H41 H 0.6237 0.6612 0.6157 0.035 Uiso 1 1 calc R
C42 C 0.57304(14) 0.68598(14) 0.60322(14) 0.0353(8) Uani 1 1 d .
H42 H 0.5945 0.7198 0.6148 0.042 Uiso 1 1 calc R
C43 C 0.52480(14) 0.67173(14) 0.58555(14) 0.0388(9) Uani 1 1 d .
H43 H 0.5133 0.6958 0.5850 0.047 Uiso 1 1 calc R
C44 C 0.49357(15) 0.62285(15) 0.56887(14) 0.0393(9) Uani 1 1 d .
H44 H 0.4605 0.6131 0.5566 0.047 Uiso 1 1 calc R
C45 C 0.51040(13) 0.58776(14) 0.57003(13) 0.0327(8) Uani 1 1 d .
H45 H 0.4887 0.5540 0.5583 0.039 Uiso 1 1 calc R
C46 C 0.42304(14) 0.35076(14) 0.73675(14) 0.0349(8) Uani 1 1 d .
C47 C 0.51799(11) 0.39231(12) 0.76921(8) 0.0352(9) Uani 1 1 d D

loop_
_atom_site_aniso_label
_atom_site_aniso_U_11
_atom_site_aniso_U_22
_atom_site_aniso_U_33
_atom_site_aniso_U_23
_atom_site_aniso_U_13
_atom_site_aniso_U_12
Ir 0.02452(7) 0.02007(7) 0.02596(7) -0.00033(5) 0.00350(5) 0.00976(5)
Cl 0.0439(5) 0.0450(6) 0.0494(6) -0.0076(4) -0.0083(4) 0.0197(5)
P1 0.0223(4) 0.0196(4) 0.0258(4) -0.0016(3) 0.0019(3) 0.0106(3)
P2 0.0233(4) 0.0219(4) 0.0239(4) -0.0014(3) 0.0024(3) 0.0116(3)
O1 0.0326(15) 0.0330(15) 0.082(2) 0.0025(14) 0.0161(14) 0.0101(13)
O2 0.0496(19) 0.0448(18) 0.077(2) -0.0014(16) 0.0143(17) 0.0157(15)
N1 0.0228(13) 0.0211(13) 0.0199(12) -0.0006(10) 0.0027(10) 0.0123(11)
N2 0.0238(13) 0.0189(12) 0.0213(12) -0.0014(10) 0.0002(10) 0.0109(11)
N3 0.0228(13) 0.0247(14) 0.0298(14) -0.0068(11) -0.0016(11) 0.0124(12)
N4 0.0298(14) 0.0226(13) 0.0240(13) 0.0015(10) 0.0015(11) 0.0161(12)
C1 0.0233(15) 0.0224(15) 0.0198(14) -0.0014(12) -0.0012(12) 0.0099(13)
C2 0.0222(15) 0.0184(15) 0.0251(15) -0.0011(12) 0.0061(12) 0.0075(12)
C3 0.0231(16) 0.0210(16) 0.0347(18) -0.0029(13) 0.0043(13) 0.0078(13)
C4 0.0276(17) 0.0274(17) 0.041(2) -0.0042(15) 0.0065(15) 0.0122(15)
C5 0.035(2) 0.0312(19) 0.039(2) -0.0050(15) 0.0140(16) 0.0111(16)
C6 0.042(2) 0.0339(19) 0.0251(17) -0.0004(14) 0.0065(15) 0.0146(17)
C7 0.0329(18) 0.0223(16) 0.0258(16) -0.0022(13) 0.0020(13) 0.0110(14)
C8 0.0266(17) 0.0353(19) 0.0345(18) 0.0008(15) 0.0008(14) 0.0183(15)
C9 0.061(3) 0.063(3) 0.046(2) -0.006(2) 0.018(2) 0.038(2)
C10 0.042(2) 0.0367(19) 0.0249(17) 0.0014(14) -0.0004(15) 0.0206(17)
C11 0.0259(16) 0.0193(15) 0.0232(15) 0.0000(12) 0.0015(12) 0.0112(13)
C12 0.0266(16) 0.0266(16) 0.0256(16) -0.0012(13) 0.0030(13) 0.0146(14)
C13 0.0308(17) 0.0256(16) 0.0302(17) 0.0017(13) 0.0020(13) 0.0165(14)
C14 0.0335(18) 0.0238(16) 0.0315(17) 0.0023(13) 0.0074(14) 0.0154(15)
C15 0.041(2) 0.0257(17) 0.0237(16) -0.0050(13) -0.0013(14) 0.0142(15)
C16 0.0346(18) 0.0249(16) 0.0222(15) 0.0005(12) 0.0018(13) 0.0153(15)
C17 0.0320(19) 0.039(2) 0.0364(19) -0.0067(15) -0.0078(15) 0.0216(16)
C18 0.053(2) 0.0262(18) 0.045(2) -0.0065(15) -0.0055(18) 0.0232(18)
C19 0.054(2) 0.0261(17) 0.0255(17) -0.0021(13) -0.0091(16) 0.0208(17)
C20 0.0287(17) 0.0255(16) 0.0289(17) 0.0002(13) -0.0003(13) 0.0128(14)
C21 0.0248(16) 0.0279(17) 0.0322(18) -0.0077(14) -0.0050(13) 0.0141(14)
C22 0.0321(19) 0.0320(19) 0.037(2) -0.0057(15) -0.0016(15) 0.0150(16)
C23 0.0296(19) 0.049(2) 0.043(2) -0.0055(18) 0.0043(16) 0.0148(18)
C24 0.031(2) 0.061(3) 0.054(3) -0.021(2) -0.0068(18) 0.028(2)
C25 0.042(2) 0.050(2) 0.053(2) -0.0106(19) -0.0166(19) 0.032(2)
C26 0.036(2) 0.037(2) 0.0368(19) -0.0058(16) -0.0071(15) 0.0198(17)
C27 0.0257(16) 0.0266(17) 0.0315(17) -0.0046(13) -0.0007(13) 0.0150(14)
C28 0.0388(19) 0.0311(18) 0.0274(17) -0.0020(14) -0.0048(14) 0.0208(16)
C29 0.043(2) 0.039(2) 0.0257(17) -0.0022(15) -0.0051(15) 0.0201(17)
C30 0.0344(19) 0.0311(18) 0.0343(19) -0.0110(15) -0.0053(15) 0.0162(16)
C31 0.0296(18) 0.0254(17) 0.0359(18) 0.0001(14) -0.0022(14) 0.0139(15)
C32 0.0276(17) 0.0339(18) 0.0231(16) -0.0034(13) -0.0022(13) 0.0151(15)
C33 0.0206(15) 0.0202(15) 0.0261(16) 0.0033(12) 0.0021(12) 0.0064(13)
C34 0.0304(17) 0.0220(15) 0.0265(16) 0.0065(12) 0.0046(13) 0.0148(14)
C35 0.0297(18) 0.0312(18) 0.0301(17) 0.0023(14) 0.0011(14) 0.0104(15)
C36 0.051(2) 0.041(2) 0.0239(17) 0.0022(15) -0.0002(16) 0.0215(19)
C37 0.053(2) 0.039(2) 0.035(2) 0.0128(16) 0.0188(18) 0.0256(19)
C38 0.0311(19) 0.035(2) 0.050(2) 0.0131(17) 0.0165(17) 0.0143(16)
C39 0.0285(18) 0.0301(18) 0.0354(19) 0.0000(14) 0.0025(14) 0.0129(15)
C40 0.0287(17) 0.0269(17) 0.0258(16) 0.0046(13) 0.0043(13) 0.0147(14)
C41 0.0288(17) 0.0265(17) 0.0318(18) 0.0041(13) 0.0048(14) 0.0130(14)
C42 0.036(2) 0.0274(18) 0.043(2) 0.0035(15) 0.0066(16) 0.0164(16)
C43 0.037(2) 0.035(2) 0.053(2) 0.0090(17) 0.0071(17) 0.0245(17)
C44 0.0316(19) 0.045(2) 0.045(2) 0.0080(17) -0.0017(16) 0.0224(18)
C45 0.0319(19) 0.0323(18) 0.0325(18) 0.0004(14) -0.0028(14) 0.0151(16)
C46 0.0306(19) 0.0282(18) 0.048(2) -0.0014(15) 0.0062(16) 0.0161(16)
C47 0.0279(18) 0.0185(16) 0.043(2) -0.0066(15) 0.0220(16) -0.0003(14)

loop_
_atom_type_symbol
_atom_type_description
_atom_type_scat_dispersion_real
_atom_type_scat_dispersion_imag
_atom_type_scat_source
C C 0.0033 0.0016 'International Tables Vol C Tables 4.2.6.8 and 6.1.1.4'
H H 0.0000 0.0000 'International Tables Vol C Tables 4.2.6.8 and 6.1.1.4'
Cl Cl 0.1484 0.1585 'International Tables Vol C Tables 4.2.6.8 and 6.1.1.4'
Ir Ir -1.4442 7.9887 'International Tables Vol C Tables 4.2.6.8 and 6.1.1.4'
N N 0.0061 0.0033 'International Tables Vol C Tables 4.2.6.8 and 6.1.1.4'
O O 0.0106 0.0060 'International Tables Vol C Tables 4.2.6.8 and 6.1.1.4'
P P 0.1023 0.0942 'International Tables Vol C Tables 4.2.6.8 and 6.1.1.4'

loop_
_exptl_crystal_face_index_h
_exptl_crystal_face_index_k
_exptl_crystal_face_index_l
_exptl_crystal_face_perp_dist
_exptl_oxdiff_crystal_face_indexfrac_h
_exptl_oxdiff_crystal_face_indexfrac_k
_exptl_oxdiff_crystal_face_indexfrac_l
_exptl_oxdiff_crystal_face_x
_exptl_oxdiff_crystal_face_y
_exptl_oxdiff_crystal_face_z
16 -34 24 0.0450 16.0002 -34.0015 24.0028 0.1787 -0.0449 -0.9942
-3 -33 -14 0.0295 -2.9971 -33.0041 -13.9986 0.5773 0.7488 -0.3436
-34 26 21 0.0610 -33.9999 26.0007 20.9978 -0.9672 0.2335 -0.0451
33 -24 -23 0.0424 32.9999 -24.0007 -22.9980 0.9654 -0.2242 0.1143
23 -21 31 0.0536 22.9986 -20.9994 31.0025 -0.0151 -0.4987 -0.8652
-8 28 -29 0.0455 -8.0002 28.0013 -29.0023 0.0484 -0.0115 1.0080
-23 21 -31 0.0536 -22.9986 20.9994 -31.0025 0.0151 0.4987 0.8652
-22 -21 0 0.0337 -21.9970 -21.0039 0.0003 0.0309 0.9015 -0.4559
3 33 13 0.0523 2.9971 33.0041 12.9986 -0.5616 -0.7400 0.3620
21 21 -1 0.0253 20.9970 21.0038 -1.0004 -0.0250 -0.8677 0.4707

loop_
_geom_angle_atom_site_label_1
_geom_angle_atom_site_label_2
_geom_angle_atom_site_label_3
_geom_angle
C1 Ir Cl 86.49(9)
C46 Ir Cl 87.40(12)
C46 Ir C1 173.88(14)
C47 Ir Cl 176.92(10)
C47 Ir C1 96.38(13)
C47 Ir C46 89.74(15)
N1 P1 P2 86.30(8)
N3 P1 P2 42.57(9)
N3 P1 N1 99.00(13)
N4 P1 P2 42.76(9)
N4 P1 N1 100.64(12)
N4 P1 N3 79.82(13)
N2 P2 P1 86.19(9)
N3 P2 P1 42.67(9)
N3 P2 N2 100.98(13)
N3 P2 N4 79.83(13)
N4 P2 P1 42.67(9)
N4 P2 N2 98.48(13)
C1 N1 P1 125.6(2)
C1 N1 C2 120.4(2)
C2 N1 P1 113.96(19)
C1 N2 P2 125.2(2)
C1 N2 C11 118.0(2)
C11 N2 P2 116.78(19)
P2 N3 P1 94.76(13)
C20 N3 P1 128.4(2)
C20 N3 P2 131.6(2)
P1 N4 P2 94.57(13)
C33 N4 P1 131.8(2)
C33 N4 P2 128.2(2)
N1 C1 Ir 121.2(2)
N1 C1 N2 116.4(3)
N2 C1 Ir 122.1(2)
C3 C2 N1 118.8(3)
C3 C2 C7 121.3(3)
C7 C2 N1 119.6(3)
C2 C3 C4 118.3(3)
C2 C3 C8 122.8(3)
C4 C3 C8 118.9(3)
C3 C4 H4 118.9
C5 C4 C3 122.2(3)
C5 C4 H4 118.9
C4 C5 C6 118.1(3)
C4 C5 C9 119.9(4)
C6 C5 C9 122.0(4)
C5 C6 H6 118.7
C5 C6 C7 122.7(3)
C7 C6 H6 118.7
C2 C7 C10 122.8(3)
C6 C7 C2 117.2(3)
C6 C7 C10 119.7(3)
C3 C8 H8A 109.5
C3 C8 H8B 109.5
C3 C8 H8C 109.5
H8A C8 H8B 109.5
H8A C8 H8C 109.5
H8B C8 H8C 109.5
C5 C9 H9A 109.5
C5 C9 H9B 109.5
C5 C9 H9C 109.5
H9A C9 H9B 109.5
H9A C9 H9C 109.5
H9B C9 H9C 109.5
C7 C10 H10A 109.5
C7 C10 H10B 109.5
C7 C10 H10C 109.5
H10A C10 H10B 109.5
H10A C10 H10C 109.5
H10B C10 H10C 109.5
C12 C11 N2 119.2(3)
C12 C11 C16 121.1(3)
C16 C11 N2 119.7(3)
C11 C12 C17 121.5(3)
C13 C12 C11 118.2(3)
C13 C12 C17 120.2(3)
C12 C13 H13 118.8
C12 C13 C14 122.4(3)
C14 C13 H13 118.8
C13 C14 C18 121.1(3)
C15 C14 C13 117.8(3)
C15 C14 C18 121.2(3)
C14 C15 H15 118.8
C14 C15 C16 122.4(3)
C16 C15 H15 118.8
C11 C16 C19 122.3(3)
C15 C16 C11 117.9(3)
C15 C16 C19 119.8(3)
C12 C17 H17A 109.5
C12 C17 H17B 109.5
C12 C17 H17C 109.5
H17A C17 H17B 109.5
H17A C17 H17C 109.5
H17B C17 H17C 109.5
C14 C18 H18A 109.5
C14 C18 H18B 109.5
C14 C18 H18C 109.5
H18A C18 H18B 109.5
H18A C18 H18C 109.5
H18B C18 H18C 109.5
C16 C19 H19A 109.5
C16 C19 H19B 109.5
C16 C19 H19C 109.5
H19A C19 H19B 109.5
H19A C19 H19C 109.5
H19B C19 H19C 109.5
N3 C20 H20 108.7
N3 C20 C21 110.2(3)
N3 C20 C27 110.5(3)
C21 C20 H20 108.7
C27 C20 H20 108.7
C27 C20 C21 110.2(3)
C22 C21 C20 121.7(3)
C22 C21 C26 119.4(3)
C26 C21 C20 118.9(3)
C21 C22 H22 119.6
C21 C22 C23 120.9(4)
C23 C22 H22 119.6
C22 C23 H23 120.1
C24 C23 C22 119.8(4)
C24 C23 H23 120.1
C23 C24 H24 119.6
C23 C24 C25 120.9(4)
C25 C24 H24 119.6
C24 C25 H25 120.3
C24 C25 C26 119.4(4)
C26 C25 H25 120.3
C21 C26 C25 119.6(4)
C21 C26 H26 120.2
C25 C26 H26 120.2
C28 C27 C20 118.7(3)
C28 C27 C32 118.7(3)
C32 C27 C20 122.6(3)
C27 C28 H28 119.4
C27 C28 C29 121.2(3)
C29 C28 H28 119.4
C28 C29 H29 120.1
C30 C29 C28 119.9(3)
C30 C29 H29 120.1
C29 C30 H30 120.1
C31 C30 C29 119.9(3)
C31 C30 H30 120.1
C30 C31 H31 119.8
C30 C31 C32 120.4(3)
C32 C31 H31 119.8
C27 C32 H32 120.0
C31 C32 C27 120.0(3)
C31 C32 H32 120.0
N4 C33 H33 108.6
N4 C33 C34 110.1(3)
N4 C33 C40 112.6(3)
C34 C33 H33 108.6
C40 C33 H33 108.6
C40 C33 C34 108.3(2)
C35 C34 C33 119.3(3)
C39 C34 C33 121.7(3)
C39 C34 C35 118.6(3)
C34 C35 H35 119.6
C34 C35 C36 120.8(3)
C36 C35 H35 119.6
C35 C36 H36 120.1
C37 C36 C35 119.7(4)
C37 C36 H36 120.1
C36 C37 H37 120.0
C38 C37 C36 120.0(3)
C38 C37 H37 120.0
C37 C38 H38 119.5
C37 C38 C39 121.0(3)
C39 C38 H38 119.5
C34 C39 C38 119.8(3)
C34 C39 H39 120.1
C38 C39 H39 120.1
C41 C40 C33 122.9(3)
C41 C40 C45 118.7(3)
C45 C40 C33 118.3(3)
C40 C41 H41 120.0
C40 C41 C42 120.1(3)
C42 C41 H41 120.0
C41 C42 H42 119.8
C43 C42 C41 120.3(3)
C43 C42 H42 119.8
C42 C43 H43 119.9
C44 C43 C42 120.1(3)
C44 C43 H43 119.9
C43 C44 H44 120.1
C43 C44 C45 119.8(3)
C45 C44 H44 120.1
C40 C45 H45 119.5
C44 C45 C40 121.0(3)
C44 C45 H45 119.5
O1 C46 Ir 178.7(4)
O2 C47 Ir 175.9(3)

loop_
_geom_bond_atom_site_label_1
_geom_bond_atom_site_label_2
_geom_bond_distance
Ir Cl 2.3414(10)
Ir C1 2.107(3)
Ir C46 1.891(4)
Ir C47 1.8550(10)
P1 P2 2.5359(11)
P1 N1 1.790(3)
P1 N3 1.725(3)
P1 N4 1.724(3)
P2 N2 1.800(3)
P2 N3 1.721(3)
P2 N4 1.727(3)
O1 C46 1.141(4)
O2 C47 1.1225(10)
N1 C1 1.352(4)
N1 C2 1.464(4)
N2 C1 1.357(4)
N2 C11 1.461(4)
N3 C20 1.453(4)
N4 C33 1.461(4)
C2 C3 1.391(5)
C2 C7 1.413(4)
C3 C4 1.391(4)
C3 C8 1.508(5)
C4 H4 0.9500
C4 C5 1.377(5)
C5 C6 1.386(5)
C5 C9 1.512(5)
C6 H6 0.9500
C6 C7 1.388(5)
C7 C10 1.511(5)
C8 H8A 0.9800
C8 H8B 0.9800
C8 H8C 0.9800
C9 H9A 0.9800
C9 H9B 0.9800
C9 H9C 0.9800
C10 H10A 0.9800
C10 H10B 0.9800
C10 H10C 0.9800
C11 C12 1.395(4)
C11 C16 1.405(4)
C12 C13 1.388(4)
C12 C17 1.507(5)
C13 H13 0.9500
C13 C14 1.393(5)
C14 C15 1.379(5)
C14 C18 1.514(5)
C15 H15 0.9500
C15 C16 1.397(4)
C16 C19 1.505(4)
C17 H17A 0.9800
C17 H17B 0.9800
C17 H17C 0.9800
C18 H18A 0.9800
C18 H18B 0.9800
C18 H18C 0.9800
C19 H19A 0.9800
C19 H19B 0.9800
C19 H19C 0.9800
C20 H20 1.0000
C20 C21 1.535(5)
C20 C27 1.534(4)
C21 C22 1.382(5)
C21 C26 1.395(5)
C22 H22 0.9500
C22 C23 1.383(5)
C23 H23 0.9500
C23 C24 1.371(6)
C24 H24 0.9500
C24 C25 1.382(6)
C25 H25 0.9500
C25 C26 1.407(5)
C26 H26 0.9500
C27 C28 1.379(5)
C27 C32 1.399(5)
C28 H28 0.9500
C28 C29 1.391(5)
C29 H29 0.9500
C29 C30 1.382(5)
C30 H30 0.9500
C30 C31 1.375(5)
C31 H31 0.9500
C31 C32 1.398(5)
C32 H32 0.9500
C33 H33 1.0000
C33 C34 1.530(4)
C33 C40 1.519(4)
C34 C35 1.388(5)
C34 C39 1.386(5)
C35 H35 0.9500
C35 C36 1.392(5)
C36 H36 0.9500
C36 C37 1.368(6)
C37 H37 0.9500
C37 C38 1.365(6)
C38 H38 0.9500
C38 C39 1.391(5)
C39 H39 0.9500
C40 C41 1.389(5)
C40 C45 1.393(5)
C41 H41 0.9500
C41 C42 1.390(5)
C42 H42 0.9500
C42 C43 1.384(5)
C43 H43 0.9500
C43 C44 1.373(5)
C44 H44 0.9500
C44 C45 1.385(5)
C45 H45 0.9500

loop_
_geom_torsion_atom_site_label_1
_geom_torsion_atom_site_label_2
_geom_torsion_atom_site_label_3
_geom_torsion_atom_site_label_4
_geom_torsion
P1 P2 N2 C1 -2.1(2)
P1 P2 N2 C11 -179.7(2)
P1 P2 N3 C20 155.0(4)
P1 P2 N4 C33 -156.1(3)
P1 N1 C1 Ir -168.80(14)
P1 N1 C1 N2 5.0(4)
P1 N1 C2 C3 70.3(3)
P1 N1 C2 C7 -104.2(3)
P1 N3 C20 C21 -168.6(2)
P1 N3 C20 C27 -46.6(4)
P1 N4 C33 C34 156.3(2)
P1 N4 C33 C40 35.2(4)
P2 P1 N1 C1 -5.1(2)
P2 P1 N1 C2 173.3(2)
P2 P1 N3 C20 -156.3(3)
P2 P1 N4 C33 154.7(3)
P2 N2 C1 Ir 173.01(14)
P2 N2 C1 N1 -0.8(4)
P2 N2 C11 C12 92.9(3)
P2 N2 C11 C16 -85.8(3)
P2 N3 C20 C21 43.9(4)
P2 N3 C20 C27 165.9(2)
P2 N4 C33 C34 -56.5(3)
P2 N4 C33 C40 -177.6(2)
N1 P1 N3 P2 74.41(14)
N1 P1 N3 C20 -81.8(3)
N1 P1 N4 P2 -72.55(14)
N1 P1 N4 C33 82.1(3)
N1 C2 C3 C4 -175.3(3)
N1 C2 C3 C8 2.8(5)
N1 C2 C7 C6 177.5(3)
N1 C2 C7 C10 3.2(5)
N2 P2 N3 P1 -71.92(14)
N2 P2 N3 C20 83.1(3)
N2 P2 N4 P1 74.89(13)
N2 P2 N4 C33 -81.2(3)
N2 C11 C12 C13 177.0(3)
N2 C11 C12 C17 -6.2(5)
N2 C11 C16 C15 -177.0(3)
N2 C11 C16 C19 4.2(5)
N3 P1 N1 C1 -45.9(3)
N3 P1 N1 C2 132.5(2)
N3 P1 N4 P2 24.79(13)
N3 P1 N4 C33 179.5(3)
N3 P2 N2 C1 38.2(3)
N3 P2 N2 C11 -139.5(2)
N3 P2 N4 P1 -24.84(13)
N3 P2 N4 C33 179.1(3)
N3 C20 C21 C22 48.1(4)
N3 C20 C21 C26 -134.5(3)
N3 C20 C27 C28 151.8(3)
N3 C20 C27 C32 -31.1(4)
N4 P1 N1 C1 35.3(3)
N4 P1 N1 C2 -146.2(2)
N4 P1 N3 P2 -24.89(13)
N4 P1 N3 C20 178.9(3)
N4 P2 N2 C1 -43.0(3)
N4 P2 N2 C11 139.3(2)
N4 P2 N3 P1 24.84(13)
N4 P2 N3 C20 179.9(3)
N4 C33 C34 C35 145.6(3)
N4 C33 C34 C39 -41.9(4)
N4 C33 C40 C41 36.6(4)
N4 C33 C40 C45 -147.5(3)
C1 N1 C2 C3 -111.2(3)
C1 N1 C2 C7 74.4(4)
C1 N2 C11 C12 -84.9(4)
C1 N2 C11 C16 96.4(3)
C2 N1 C1 Ir 12.9(4)
C2 N1 C1 N2 -173.3(3)
C2 C3 C4 C5 -1.1(5)
C3 C2 C7 C6 3.2(5)
C3 C2 C7 C10 -171.1(3)
C3 C4 C5 C6 0.8(5)
C3 C4 C5 C9 179.6(4)
C4 C5 C6 C7 1.6(5)
C5 C6 C7 C2 -3.6(5)
C5 C6 C7 C10 170.9(3)
C7 C2 C3 C4 -1.0(5)
C7 C2 C3 C8 177.1(3)
C8 C3 C4 C5 -179.3(3)
C9 C5 C6 C7 -177.1(4)
C11 N2 C1 Ir -9.4(4)
C11 N2 C1 N1 176.8(3)
C11 C12 C13 C14 1.3(5)
C12 C11 C16 C15 4.4(5)
C12 C11 C16 C19 -174.5(3)
C12 C13 C14 C15 1.7(5)
C12 C13 C14 C18 -178.5(3)
C13 C14 C15 C16 -1.7(5)
C14 C15 C16 C11 -1.3(5)
C14 C15 C16 C19 177.6(3)
C16 C11 C12 C13 -4.4(5)
C16 C11 C12 C17 172.4(3)
C17 C12 C13 C14 -175.6(3)
C18 C14 C15 C16 178.5(3)
C20 C21 C22 C23 177.7(3)
C20 C21 C26 C25 -178.9(3)
C20 C27 C28 C29 178.4(3)
C20 C27 C32 C31 -178.6(3)
C21 C20 C27 C28 -86.2(4)
C21 C20 C27 C32 90.9(4)
C21 C22 C23 C24 1.3(6)
C22 C21 C26 C25 -1.4(5)
C22 C23 C24 C25 -1.8(6)
C23 C24 C25 C26 0.6(6)
C24 C25 C26 C21 1.0(6)
C26 C21 C22 C23 0.2(5)
C27 C20 C21 C22 -74.1(4)
C27 C20 C21 C26 103.4(3)
C27 C28 C29 C30 0.3(6)
C28 C27 C32 C31 -1.5(5)
C28 C29 C30 C31 -1.4(6)
C29 C30 C31 C32 1.0(5)
C30 C31 C32 C27 0.4(5)
C32 C27 C28 C29 1.2(5)
C33 C34 C35 C36 170.6(3)
C33 C34 C39 C38 -170.4(3)
C33 C40 C41 C42 177.6(3)
C33 C40 C45 C44 -177.4(3)
C34 C33 C40 C41 -85.5(4)
C34 C33 C40 C45 90.4(3)
C34 C35 C36 C37 0.6(6)
C35 C34 C39 C38 2.2(5)
C35 C36 C37 C38 0.8(6)
C36 C37 C38 C39 -0.7(6)
C37 C38 C39 C34 -0.9(6)
C39 C34 C35 C36 -2.1(5)
C40 C33 C34 C35 -90.8(3)
C40 C33 C34 C39 81.7(4)
C40 C41 C42 C43 -1.2(5)
C41 C40 C45 C44 -1.3(5)
C41 C42 C43 C44 0.1(6)
C42 C43 C44 C45 0.3(6)
C43 C44 C45 C40 0.2(6)
C45 C40 C41 C42 1.7(5)

loop_
_platon_squeeze_void_nr
_platon_squeeze_void_average_x
_platon_squeeze_void_average_y
_platon_squeeze_void_average_z
_platon_squeeze_void_volume
_platon_squeeze_void_count_electrons
_platon_squeeze_void_content
1 -0.000 -0.000 -0.000 1102 379 'disordered toluene'
2 -0.000 -0.000 0.500 216 41 ' '
3 0.333 0.667 0.667 1103 379 'disordered toluene'
4 0.333 0.667 0.167 222 42 ' '
5 0.667 0.333 0.333 1103 379 'disordered toluene'
6 0.667 0.333 0.833 222 42 ' '
